data_7202277
loop_
_publ_author_name
'Bhadra, Sukalyan'
'Saha, Amit'
'Ranu, Brindaban C.'

_publ_section_title
;
 One-pot copper nanoparticle-catalyzed synthesis of S-aryl- and S-vinyl
 dithiocarbamates in water: high diastereoselectivity achieved for
 vinyl dithiocarbamates
;
_journal_issue 11
_journal_name_full 'Green Chemistry'
_journal_page_first 1224
_journal_paper_doi 10.1039/b809200a
_journal_volume 10
_journal_year 2008
_chemical_formula_sum 'C14 H16 Cl N S2'
_chemical_formula_weight 297.85
_chemical_name_systematic
;
?
;
_space_group_IT_number 14
_symmetry_cell_setting monoclinic
_symmetry_space_group_name_Hall '-P 2ybc'
_symmetry_space_group_name_H-M 'P 1 21/c 1'
_atom_sites_solution_hydrogens geom
_atom_sites_solution_primary direct
_atom_sites_solution_secondary difmap
_audit_creation_method SHELXL-97
_cell_angle_alpha 90.00
_cell_angle_beta 100.006(3)
_cell_angle_gamma 90.00
_cell_formula_units_Z 4
_cell_length_a 10.704(3)
_cell_length_b 15.143(4)
_cell_length_c 8.924(2)
_cell_measurement_temperature 100(2)
_cell_volume 1424.5(6)
_computing_cell_refinement 'BRUKER AXS SMART 3'
_computing_data_collection 'BRUKER AXS SMART 3'
_computing_data_reduction 'BRUKER AXS SAINT'
_computing_molecular_graphics 'BRUKER SHELXTL'
_computing_publication_material 'MERCURY 1.4'
_computing_structure_refinement 'SHELXL-97 (Sheldrick, 1997)'
_computing_structure_solution 'SHELXS-97 (Sheldrick, 1990)'
_diffrn_ambient_temperature 100(2)
_diffrn_detector_area_resol_mean 3
_diffrn_measured_fraction_theta_full 0.999
_diffrn_measured_fraction_theta_max 0.999
_diffrn_measurement_device_type 'BRUKER CCD AREA DETECTOR'
_diffrn_measurement_method 'PHI-OMEGA SCAN'
_diffrn_radiation_monochromator graphite
_diffrn_radiation_source 'fine-focus sealed tube'
_diffrn_radiation_type MoK\a
_diffrn_radiation_wavelength 0.71073
_diffrn_reflns_av_R_equivalents 0.0383
_diffrn_reflns_av_sigmaI/netI 0.0333
_diffrn_reflns_limit_h_max 12
_diffrn_reflns_limit_h_min -12
_diffrn_reflns_limit_k_max 18
_diffrn_reflns_limit_k_min -18
_diffrn_reflns_limit_l_max 10
_diffrn_reflns_limit_l_min -10
_diffrn_reflns_number 9909
_diffrn_reflns_theta_full 25.00
_diffrn_reflns_theta_max 25.00
_diffrn_reflns_theta_min 1.93
_exptl_absorpt_coefficient_mu 0.543
_exptl_absorpt_correction_T_max 0.9579
_exptl_absorpt_correction_T_min 0.8541
_exptl_absorpt_correction_type multi-scan
_exptl_absorpt_process_details SADABS
_exptl_crystal_colour COLORLESS
_exptl_crystal_density_diffrn 1.389
_exptl_crystal_density_method 'not measured'
_exptl_crystal_description BLOCK
_exptl_crystal_F_000 624
_exptl_crystal_size_max 0.30
_exptl_crystal_size_mid 0.20
_exptl_crystal_size_min 0.08
_refine_diff_density_max 0.412
_refine_diff_density_min -0.287
_refine_diff_density_rms 0.055
_refine_ls_extinction_method none
_refine_ls_goodness_of_fit_ref 1.037
_refine_ls_hydrogen_treatment mixed
_refine_ls_matrix_type full
_refine_ls_number_parameters 227
_refine_ls_number_reflns 2504
_refine_ls_number_restraints 0
_refine_ls_restrained_S_all 1.037
_refine_ls_R_factor_all 0.0358
_refine_ls_R_factor_gt 0.0321
_refine_ls_shift/su_max 0.000
_refine_ls_shift/su_mean 0.000
_refine_ls_structure_factor_coef Fsqd
_refine_ls_weighting_details 'calc w=1/[\s^2^(Fo^2^)+(0.0596P)^2^+0.3964P] where P=(Fo^2^+2Fc^2^)/3'
_refine_ls_weighting_scheme calc
_refine_ls_wR_factor_gt 0.0889
_refine_ls_wR_factor_ref 0.0924
_reflns_number_gt 2229
_reflns_number_total 2504
_reflns_threshold_expression >2sigma(I)
_cod_data_source_file B809200a.txt
_cod_data_source_block sb
_cod_depositor_comments
;
The following automatic conversions were performed:
'_symmetry_cell_setting' value 'MONOCLINIC' changed to 'monoclinic'
according to '/home/saulius/struct/CIF-dictionaries/cif_core.dic'
dictionary named 'cif_core.dic' version 2.4.1 from
2010-06-29.

'_exptl_absorpt_correction_type' value 'MULTI-SCAN' changed
to 'multi-scan' according to
'/home/saulius/struct/CIF-dictionaries/cif_core.dic' dictionary named
'cif_core.dic' version 2.4.1 from 2010-06-29.

Automatic conversion script
Id: cif_fix_enum 1527 2010-12-29 10:47:43Z saulius 
;
_cod_original_cell_volume 1424.5(7)
_cod_original_sg_symbol_H-M P2(1)/C
_cod_database_code 7202277

loop_
_symmetry_equiv_pos_as_xyz
'x, y, z'
'-x, y+1/2, -z+1/2'
'-x, -y, -z'
'x, -y-1/2, z-1/2'

loop_
_atom_site_label
_atom_site_type_symbol
_atom_site_fract_x
_atom_site_fract_y
_atom_site_fract_z
_atom_site_U_iso_or_equiv
_atom_site_adp_type
_atom_site_occupancy
_atom_site_symmetry_multiplicity
_atom_site_calc_flag
_atom_site_refinement_flags
_atom_site_disorder_assembly
_atom_site_disorder_group
Cl1 Cl 0.10396(5) -0.39756(3) 0.22019(6) 0.03346(17) Uani 1 1 d . . .
S1 S 0.22482(4) 0.14194(3) 0.00562(5) 0.02422(16) Uani 1 1 d . . .
S2 S 0.50094(4) 0.12919(3) 0.14561(5) 0.02389(16) Uani 1 1 d . . .
C1 C 0.12671(17) -0.28443(12) 0.1991(2) 0.0238(4) Uani 1 1 d . . .
C2 C 0.05258(17) -0.22502(12) 0.2629(2) 0.0265(4) Uani 1 1 d . . .
C3 C 0.06937(18) -0.13568(12) 0.2402(2) 0.0254(4) Uani 1 1 d . . .
C4 C 0.15858(17) -0.10491(12) 0.1548(2) 0.0223(4) Uani 1 1 d . . .
C5 C 0.23337(17) -0.16721(12) 0.0955(2) 0.0235(4) Uani 1 1 d . . .
C6 C 0.21838(17) -0.25658(12) 0.1180(2) 0.0248(4) Uani 1 1 d . . .
C7 C 0.16685(18) -0.00967(12) 0.1272(2) 0.0246(4) Uani 1 1 d . . .
C8 C 0.24981(18) 0.03072(11) 0.0557(2) 0.0234(4) Uani 1 1 d . . .
C9 C 0.37933(17) 0.18935(11) 0.05741(19) 0.0213(4) Uani 1 1 d . . .
N10 N 0.38427(14) 0.27415(10) 0.01812(17) 0.0235(3) Uani 1 1 d . . .
C11 C 0.27512(18) 0.32708(12) -0.0560(2) 0.0250(4) Uani 1 1 d . . .
C12 C 0.23939(19) 0.39405(13) 0.0562(2) 0.0296(4) Uani 1 1 d . . .
C13 C 0.3526(2) 0.45271(14) 0.1162(3) 0.0371(5) Uani 1 1 d . . .
C14 C 0.46819(19) 0.39764(13) 0.1815(2) 0.0298(4) Uani 1 1 d . . .
C15 C 0.49787(17) 0.32900(12) 0.0684(2) 0.0233(4) Uani 1 1 d . . .
H2 H -0.0176(15) -0.2524(9) 0.3277(17) 0.000(3) Uiso 1 1 d . . .
H3 H 0.021(2) -0.0943(13) 0.283(2) 0.025(5) Uiso 1 1 d . . .
H5 H 0.295(2) -0.1495(13) 0.043(2) 0.026(5) Uiso 1 1 d . . .
H6 H 0.269(2) -0.2968(15) 0.072(2) 0.037(6) Uiso 1 1 d . . .
H7 H 0.107(2) 0.0246(14) 0.160(2) 0.032(6) Uiso 1 1 d . . .
H8 H 0.3124(19) 0.0050(13) 0.015(2) 0.020(5) Uiso 1 1 d . . .
H11A H 0.2063(19) 0.2895(13) -0.092(2) 0.021(5) Uiso 1 1 d . . .
H11B H 0.301(2) 0.3578(12) -0.142(2) 0.024(5) Uiso 1 1 d . . .
H12A H 0.214(2) 0.3603(13) 0.144(3) 0.030(6) Uiso 1 1 d . . .
H12B H 0.170(2) 0.4273(15) 0.002(3) 0.042(6) Uiso 1 1 d . . .
H13A H 0.332(2) 0.4893(16) 0.191(3) 0.047(7) Uiso 1 1 d . . .
H13B H 0.369(2) 0.4863(14) 0.029(3) 0.032(6) Uiso 1 1 d . . .
H14A H 0.453(2) 0.3667(14) 0.274(3) 0.038(6) Uiso 1 1 d . . .
H14B H 0.541(2) 0.4341(14) 0.210(2) 0.029(5) Uiso 1 1 d . . .
H15A H 0.5652(19) 0.2906(12) 0.112(2) 0.020(5) Uiso 1 1 d . . .
H15B H 0.5162(19) 0.3569(12) -0.022(2) 0.022(5) Uiso 1 1 d . . .

loop_
_atom_site_aniso_label
_atom_site_aniso_U_11
_atom_site_aniso_U_22
_atom_site_aniso_U_33
_atom_site_aniso_U_23
_atom_site_aniso_U_13
_atom_site_aniso_U_12
Cl1 0.0285(3) 0.0247(3) 0.0484(3) 0.0046(2) 0.0103(2) -0.00288(18)
S1 0.0203(3) 0.0230(3) 0.0280(3) 0.00061(17) 0.0003(2) -0.00232(17)
S2 0.0205(3) 0.0257(3) 0.0253(3) 0.00289(17) 0.0037(2) 0.00237(17)
C1 0.0176(9) 0.0243(9) 0.0274(9) 0.0024(7) -0.0018(7) -0.0014(7)
C2 0.0174(9) 0.0323(10) 0.0302(10) 0.0016(8) 0.0051(8) -0.0004(8)
C3 0.0182(9) 0.0302(10) 0.0284(11) -0.0005(8) 0.0058(8) 0.0020(8)
C4 0.0161(9) 0.0275(9) 0.0221(10) -0.0006(7) -0.0001(7) -0.0012(7)
C5 0.0168(9) 0.0282(9) 0.0264(10) 0.0007(7) 0.0062(8) -0.0023(7)
C6 0.0185(9) 0.0279(9) 0.0281(10) -0.0008(8) 0.0039(8) 0.0029(7)
C7 0.0215(9) 0.0256(9) 0.0266(10) -0.0033(7) 0.0043(8) 0.0018(8)
C8 0.0221(10) 0.0229(9) 0.0248(10) -0.0030(7) 0.0025(8) -0.0012(7)
C9 0.0214(9) 0.0248(9) 0.0178(9) -0.0015(7) 0.0039(7) -0.0015(7)
N10 0.0216(8) 0.0229(7) 0.0252(8) 0.0014(6) 0.0019(7) -0.0012(6)
C11 0.0230(10) 0.0249(9) 0.0255(10) 0.0026(8) -0.0003(8) -0.0012(8)
C12 0.0216(10) 0.0317(10) 0.0349(12) -0.0021(9) 0.0034(9) 0.0021(8)
C13 0.0280(11) 0.0324(11) 0.0503(14) -0.0149(10) 0.0049(10) 0.0004(9)
C14 0.0225(10) 0.0342(10) 0.0323(11) -0.0074(9) 0.0035(9) -0.0053(9)
C15 0.0190(9) 0.0242(9) 0.0269(10) 0.0024(8) 0.0046(8) -0.0025(8)

loop_
_atom_type_symbol
_atom_type_description
_atom_type_scat_dispersion_real
_atom_type_scat_dispersion_imag
_atom_type_scat_source
C C 0.0033 0.0016 'International Tables Vol C Tables 4.2.6.8 and 6.1.1.4'
H H 0.0000 0.0000 'International Tables Vol C Tables 4.2.6.8 and 6.1.1.4'
N N 0.0061 0.0033 'International Tables Vol C Tables 4.2.6.8 and 6.1.1.4'
S S 0.1246 0.1234 'International Tables Vol C Tables 4.2.6.8 and 6.1.1.4'
Cl Cl 0.1484 0.1585 'International Tables Vol C Tables 4.2.6.8 and 6.1.1.4'

loop_
_geom_angle_atom_site_label_1
_geom_angle_atom_site_label_2
_geom_angle_atom_site_label_3
_geom_angle
_geom_angle_site_symmetry_1
_geom_angle_site_symmetry_3
_geom_angle_publ_flag
C8 S1 C9 103.10(9) . . ?
C6 C1 C2 121.77(17) . . ?
C6 C1 Cl1 118.75(14) . . ?
C2 C1 Cl1 119.48(14) . . ?
C3 C2 C1 118.41(17) . . ?
C3 C2 H2 124.1(8) . . ?
C1 C2 H2 117.5(8) . . ?
C2 C3 C4 121.54(17) . . ?
C2 C3 H3 120.0(12) . . ?
C4 C3 H3 118.4(12) . . ?
C5 C4 C3 118.04(17) . . ?
C5 C4 C7 122.96(16) . . ?
C3 C4 C7 118.97(16) . . ?
C6 C5 C4 121.15(17) . . ?
C6 C5 H5 118.2(12) . . ?
C4 C5 H5 120.6(12) . . ?
C5 C6 C1 119.05(17) . . ?
C5 C6 H6 118.2(13) . . ?
C1 C6 H6 122.6(13) . . ?
C8 C7 C4 126.66(17) . . ?
C8 C7 H7 117.2(13) . . ?
C4 C7 H7 116.1(13) . . ?
C7 C8 S1 118.69(15) . . ?
C7 C8 H8 126.7(12) . . ?
S1 C8 H8 113.8(12) . . ?
N10 C9 S2 125.84(14) . . ?
N10 C9 S1 113.29(13) . . ?
S2 C9 S1 120.87(10) . . ?
C9 N10 C11 125.18(15) . . ?
C9 N10 C15 121.97(15) . . ?
C11 N10 C15 112.14(15) . . ?
N10 C11 C12 109.74(16) . . ?
N10 C11 H11A 109.7(11) . . ?
C12 C11 H11A 110.9(12) . . ?
N10 C11 H11B 107.3(12) . . ?
C12 C11 H11B 109.7(11) . . ?
H11A C11 H11B 109.4(17) . . ?
C11 C12 C13 110.17(16) . . ?
C11 C12 H12A 107.7(12) . . ?
C13 C12 H12A 109.4(13) . . ?
C11 C12 H12B 106.3(14) . . ?
C13 C12 H12B 111.9(14) . . ?
H12A C12 H12B 111.3(19) . . ?
C12 C13 C14 111.07(17) . . ?
C12 C13 H13A 109.2(16) . . ?
C14 C13 H13A 109.3(16) . . ?
C12 C13 H13B 105.3(13) . . ?
C14 C13 H13B 110.4(13) . . ?
H13A C13 H13B 112(2) . . ?
C13 C14 C15 111.70(17) . . ?
C13 C14 H14A 110.0(14) . . ?
C15 C14 H14A 108.4(13) . . ?
C13 C14 H14B 111.0(12) . . ?
C15 C14 H14B 108.5(12) . . ?
H14A C14 H14B 107.2(19) . . ?
N10 C15 C14 109.28(15) . . ?
N10 C15 H15A 107.7(11) . . ?
C14 C15 H15A 112.3(11) . . ?
N10 C15 H15B 105.7(12) . . ?
C14 C15 H15B 110.7(11) . . ?
H15A C15 H15B 111.0(16) . . ?

loop_
_geom_bond_atom_site_label_1
_geom_bond_atom_site_label_2
_geom_bond_distance
_geom_bond_site_symmetry_2
_geom_bond_publ_flag
Cl1 C1 1.7451(18) . ?
S1 C8 1.7512(19) . ?
S1 C9 1.7885(18) . ?
S2 C9 1.6697(18) . ?
C1 C6 1.382(3) . ?
C1 C2 1.386(3) . ?
C2 C3 1.384(3) . ?
C2 H2 1.105(15) . ?
C3 C4 1.401(3) . ?
C3 H3 0.93(2) . ?
C4 C5 1.399(3) . ?
C4 C7 1.468(3) . ?
C5 C6 1.381(3) . ?
C5 H5 0.92(2) . ?
C6 H6 0.96(2) . ?
C7 C8 1.329(3) . ?
C7 H7 0.91(2) . ?
C8 H8 0.90(2) . ?
C9 N10 1.335(2) . ?
N10 C11 1.475(2) . ?
N10 C15 1.477(2) . ?
C11 C12 1.520(3) . ?
C11 H11A 0.94(2) . ?
C11 H11B 0.98(2) . ?
C12 C13 1.522(3) . ?
C12 H12A 1.01(2) . ?
C12 H12B 0.96(3) . ?
C13 C14 1.522(3) . ?
C13 H13A 0.93(3) . ?
C13 H13B 0.97(2) . ?
C14 C15 1.521(3) . ?
C14 H14A 0.99(2) . ?
C14 H14B 0.95(2) . ?
C15 H15A 0.95(2) . ?
C15 H15B 0.96(2) . ?

loop_
_cod_related_entry_id
_cod_related_entry_database
_cod_related_entry_code
1 ChemSpider 25935791
